data_7713958
loop_
_publ_author_name
'Muller, Rosa'
'Georghiades, Olivia'
'Bocarsly, Joshua D.'
'Sayed, Farheen N.'
'Riesgo-Gonz\'alez, Victor'
'Bond, Andrew David'
'Grey, Clare P.'
'Wright, Dominic S.'

_publ_section_title
;
 Structural Variation, Magnetism and Single-source Deposition of
 Lanthanide-containing Polyoxotitanates
;
_journal_name_full 'Dalton Transactions'
_journal_paper_doi 10.1039/D3DT02553E
_journal_year 2023
_chemical_formula_moiety 'C36 H92 Cl2 Dy2 O20 Ti4'
_chemical_formula_sum 'C36 H92 Cl2 Dy2 O20 Ti4'
_chemical_formula_weight 1432.59
_space_group_crystal_system monoclinic
_space_group_IT_number 14
_space_group_name_Hall '-P 2yn'
_space_group_name_H-M_alt 'P 1 21/n 1'
_atom_sites_solution_hydrogens mixed
_atom_sites_solution_primary dual
_atom_sites_solution_secondary difmap
_audit_creation_method SHELXL-2019/2
_audit_update_record
;
2023-07-22 deposited with the CCDC.	2023-09-15 downloaded from the CCDC.
;
_cell_angle_alpha 90
_cell_angle_beta 92.549(2)
_cell_angle_gamma 90
_cell_formula_units_Z 2
_cell_length_a 11.9219(5)
_cell_length_b 18.7644(8)
_cell_length_c 12.7482(6)
_cell_measurement_reflns_used 9907
_cell_measurement_temperature 180(2)
_cell_measurement_theta_max 66.45
_cell_measurement_theta_min 5.50
_cell_volume 2849.0(2)
_computing_cell_refinement 'SAINT (Bruker, 2016)'
_computing_data_collection 'APEX4 (Bruker, 2021)'
_computing_data_reduction SAINT
_computing_molecular_graphics 'Mercury (Macrae et al., 2008)'
_computing_publication_material SHELXL
_computing_structure_refinement 'SHELXL (Sheldrick, 2015)'
_computing_structure_solution 'SHELXT (Sheldrick, 2015)'
_diffrn_ambient_temperature 180(2)
_diffrn_measured_fraction_theta_full 0.995
_diffrn_measured_fraction_theta_max 0.995
_diffrn_measurement_device_type 'Bruker D8-QUEST PHOTON-III'
_diffrn_measurement_method '\w and \f-scans'
_diffrn_radiation_type CuK\a
_diffrn_radiation_wavelength 1.54178
_diffrn_reflns_av_R_equivalents 0.0435
_diffrn_reflns_av_unetI/netI 0.0291
_diffrn_reflns_Laue_measured_fraction_full 0.995
_diffrn_reflns_Laue_measured_fraction_max 0.995
_diffrn_reflns_limit_h_max 14
_diffrn_reflns_limit_h_min -14
_diffrn_reflns_limit_k_max 22
_diffrn_reflns_limit_k_min -22
_diffrn_reflns_limit_l_max 14
_diffrn_reflns_limit_l_min -15
_diffrn_reflns_number 28283
_diffrn_reflns_point_group_measured_fraction_full 0.995
_diffrn_reflns_point_group_measured_fraction_max 0.995
_diffrn_reflns_theta_full 66.529
_diffrn_reflns_theta_max 66.529
_diffrn_reflns_theta_min 5.502
_diffrn_source 'Incoatec I\mS Cu microsource'
_exptl_absorpt_coefficient_mu 19.716
_exptl_absorpt_correction_T_max 0.7528
_exptl_absorpt_correction_T_min 0.4677
_exptl_absorpt_correction_type multi-scan
_exptl_absorpt_process_details 'SADABS (Bruker, 2016)'
_exptl_crystal_colour colourless
_exptl_crystal_density_diffrn 1.670
_exptl_crystal_description block
_exptl_crystal_F_000 1444
_exptl_crystal_size_max 0.080
_exptl_crystal_size_mid 0.080
_exptl_crystal_size_min 0.040
_refine_diff_density_max 0.307
_refine_diff_density_min -0.410
_refine_diff_density_rms 0.068
_refine_ls_extinction_method none
_refine_ls_goodness_of_fit_ref 1.043
_refine_ls_hydrogen_treatment constr
_refine_ls_matrix_type full
_refine_ls_number_parameters 329
_refine_ls_number_reflns 5003
_refine_ls_number_restraints 12
_refine_ls_restrained_S_all 1.082
_refine_ls_R_factor_all 0.0238
_refine_ls_R_factor_gt 0.0210
_refine_ls_shift/su_max 0.004
_refine_ls_shift/su_mean 0.000
_refine_ls_structure_factor_coef Fsqd
_refine_ls_weighting_details 'w=1/[\s^2^(Fo^2^)+(0.0159P)^2^+2.2898P] where P=(Fo^2^+2Fc^2^)/3'
_refine_ls_weighting_scheme calc
_refine_ls_wR_factor_gt 0.0477
_refine_ls_wR_factor_ref 0.0490
_reflns_Friedel_coverage 0.000
_reflns_number_gt 4631
_reflns_number_total 5003
_reflns_threshold_expression 'I > 2\s(I)'
_cod_data_source_file d3dt02553e2.cif
_cod_data_source_block Ti4Dy2
_cod_original_sg_symbol_H-M 'P 21/n'
_cod_database_code 7713958
_cambridge_user_name 'Rosa Mueller'
_cambridge_user_crsid rm2055
_cambridge_supervisor_name 'Dominic Wright'
_cambridge_supervisor_crsid dsw1000
_cambridge_crystallographer_name 'Andrew Bond'
_cambridge_crystallographer_crsid adb29
_cambridge_sample_id RM93C(Dy)
_cambridge_data_id DW_B2_0375
_shelx_space_group_comment
;
The symmetry employed for this shelxl refinement is uniquely defined
by the following loop, which should always be used as a source of
symmetry information in preference to the above space-group names.
They are only intended as comments.
;
_shelx_estimated_absorpt_t_min 0.301
_shelx_estimated_absorpt_t_max 0.506

loop_
_space_group_symop_operation_xyz
'x, y, z'
'-x+1/2, y+1/2, -z+1/2'
'-x, -y, -z'
'x-1/2, -y-1/2, z-1/2'

loop_
_atom_site_label
_atom_site_type_symbol
_atom_site_fract_x
_atom_site_fract_y
_atom_site_fract_z
_atom_site_U_iso_or_equiv
_atom_site_adp_type
_atom_site_occupancy
_atom_site_site_symmetry_order
_atom_site_calc_flag
_atom_site_refinement_flags_posn
_atom_site_refinement_flags_adp
_atom_site_refinement_flags_occupancy
_atom_site_disorder_assembly
_atom_site_disorder_group
Dy1 Dy 0.38196(2) 0.54088(2) 0.42014(2) 0.01307(5) Uani 1 1 d . . . . .
Ti2 Ti 0.39086(3) 0.54409(2) 0.67612(3) 0.01361(9) Uani 1 1 d . . . . .
Ti1 Ti 0.49474(3) 0.66502(2) 0.57324(3) 0.01400(10) Uani 1 1 d . . . . .
Cl1 Cl 0.22872(5) 0.61130(3) 0.30550(6) 0.02799(15) Uani 1 1 d . . . . .
C11 C 0.4561(2) 0.71267(14) 0.3509(2) 0.0255(6) Uani 1 1 d . . . . .
H11A H 0.393984 0.742377 0.375769 0.031 Uiso 1 1 calc R U . . .
H11B H 0.432598 0.693293 0.281158 0.031 Uiso 1 1 calc R U . . .
C12 C 0.5592(3) 0.75847(17) 0.3407(3) 0.0393(8) Uani 1 1 d . . . . .
H12A H 0.578229 0.781533 0.408147 0.059 Uiso 1 1 calc R U . . .
H12B H 0.544081 0.794967 0.286936 0.059 Uiso 1 1 calc R U . . .
H12C H 0.622113 0.728647 0.320428 0.059 Uiso 1 1 calc R U . . .
C21 C 0.5253(8) 0.6474(4) 0.8187(6) 0.031(3) Uani 0.347(9) 1 d D . P A 1
H21A H 0.601056 0.626192 0.815034 0.037 Uiso 0.347(9) 1 calc R U P A 1
H21B H 0.486382 0.621401 0.874086 0.037 Uiso 0.347(9) 1 calc R U P A 1
C22 C 0.5396(4) 0.72270(19) 0.8539(3) 0.0562(11) Uani 0.347(9) 1 d D . P A 1
H22A H 0.584660 0.748604 0.804047 0.084 Uiso 0.347(9) 1 calc R U P A 1
H22B H 0.577678 0.723698 0.923642 0.084 Uiso 0.347(9) 1 calc R U P A 1
H22C H 0.465721 0.745331 0.857306 0.084 Uiso 0.347(9) 1 calc R U P A 1
C21A C 0.4478(4) 0.6766(2) 0.8148(3) 0.0257(14) Uani 0.653(9) 1 d D . P A 2
H21C H 0.427451 0.644460 0.872487 0.031 Uiso 0.653(9) 1 calc R U P A 2
H21D H 0.381705 0.707025 0.797481 0.031 Uiso 0.653(9) 1 calc R U P A 2
C22A C 0.5396(4) 0.72270(19) 0.8539(3) 0.0562(11) Uani 0.653(9) 1 d D . P A 2
H22D H 0.605798 0.693565 0.872211 0.084 Uiso 0.653(9) 1 calc R U P A 2
H22E H 0.516421 0.748300 0.916407 0.084 Uiso 0.653(9) 1 calc R U P A 2
H22F H 0.557855 0.757078 0.799415 0.084 Uiso 0.653(9) 1 calc R U P A 2
C31 C 0.2580(2) 0.41963(14) 0.6021(2) 0.0229(6) Uani 1 1 d . . . . .
H31A H 0.286295 0.404018 0.672632 0.028 Uiso 1 1 calc R U . . .
H31B H 0.276445 0.382041 0.551196 0.028 Uiso 1 1 calc R U . . .
C32 C 0.1327(3) 0.42866(19) 0.6023(3) 0.0460(9) Uani 1 1 d . . . . .
H32A H 0.113828 0.462411 0.657444 0.069 Uiso 1 1 calc R U . . .
H32B H 0.097528 0.382517 0.615565 0.069 Uiso 1 1 calc R U . . .
H32C H 0.105035 0.446932 0.533903 0.069 Uiso 1 1 calc R U . . .
C41 C 0.2312(2) 0.66688(14) 0.5798(2) 0.0241(6) Uani 1 1 d . . . . .
H41A H 0.229703 0.703287 0.523528 0.029 Uiso 1 1 calc R U . . .
H41B H 0.238315 0.691969 0.648059 0.029 Uiso 1 1 calc R U . . .
C42 C 0.1227(2) 0.62598(16) 0.5738(2) 0.0304(7) Uani 1 1 d . . . . .
H42A H 0.116444 0.599658 0.507357 0.046 Uiso 1 1 calc R U . . .
H42B H 0.059564 0.659228 0.577425 0.046 Uiso 1 1 calc R U . . .
H42C H 0.121242 0.592402 0.632556 0.046 Uiso 1 1 calc R U . . .
C51 C 0.3857(3) 0.81753(16) 0.6052(3) 0.0480(9) Uani 1 1 d . . . . .
H51A H 0.348789 0.812757 0.672875 0.058 Uiso 1 1 calc R U . . .
H51B H 0.326307 0.823240 0.549095 0.058 Uiso 1 1 calc R U . . .
C52 C 0.4579(3) 0.88177(17) 0.6086(4) 0.0623(12) Uani 1 1 d . . . . .
H52A H 0.514349 0.877468 0.666495 0.093 Uiso 1 1 calc R U . . .
H52B H 0.411633 0.924076 0.619289 0.093 Uiso 1 1 calc R U . . .
H52C H 0.495582 0.886271 0.542089 0.093 Uiso 1 1 calc R U . . .
C61 C 0.7131(2) 0.74128(14) 0.6272(2) 0.0282(6) Uani 1 1 d . . . . .
H61A H 0.740586 0.736233 0.701254 0.034 Uiso 1 1 calc R U . . .
H61B H 0.665175 0.784310 0.621919 0.034 Uiso 1 1 calc R U . . .
C62 C 0.8114(2) 0.75053(16) 0.5591(3) 0.0354(7) Uani 1 1 d . . . . .
H62A H 0.860310 0.708659 0.565841 0.053 Uiso 1 1 calc R U . . .
H62B H 0.853618 0.793186 0.581063 0.053 Uiso 1 1 calc R U . . .
H62C H 0.784462 0.755782 0.485703 0.053 Uiso 1 1 calc R U . . .
C71 C 0.2186(3) 0.5754(2) 0.8491(3) 0.0432(8) Uani 1 1 d . . . . .
H71A H 0.141208 0.559792 0.829166 0.052 Uiso 1 1 calc R U . . .
H71B H 0.220630 0.628079 0.844627 0.052 Uiso 1 1 calc R U . . .
C72 C 0.2466(3) 0.5533(2) 0.9596(3) 0.0489(9) Uani 1 1 d . . . . .
H72A H 0.242829 0.501255 0.964893 0.073 Uiso 1 1 calc R U . . .
H72B H 0.192813 0.574708 1.006240 0.073 Uiso 1 1 calc R U . . .
H72C H 0.322632 0.569383 0.980215 0.073 Uiso 1 1 calc R U . . .
C81 C 0.5211(3) 0.45350(16) 0.8335(2) 0.0317(7) Uani 1 1 d . . . . .
H81A H 0.521312 0.496213 0.879090 0.038 Uiso 1 1 calc R U . . .
H81B H 0.596768 0.431796 0.839789 0.038 Uiso 1 1 calc R U . . .
C82 C 0.4363(3) 0.40100(18) 0.8710(3) 0.0467(9) Uani 1 1 d . . . . .
H82A H 0.361121 0.422105 0.864556 0.070 Uiso 1 1 calc R U . . .
H82B H 0.454260 0.389063 0.944729 0.070 Uiso 1 1 calc R U . . .
H82C H 0.438305 0.357643 0.828317 0.070 Uiso 1 1 calc R U . . .
C91 C 0.1566(3) 0.43950(19) 0.3012(3) 0.0319(12) Uani 0.815(9) 1 d D . P B 1
H91A H 0.112885 0.482866 0.316283 0.038 Uiso 0.815(9) 1 calc R U P B 1
H91B H 0.119396 0.398364 0.333623 0.038 Uiso 0.815(9) 1 calc R U P B 1
C92 C 0.1581(6) 0.4287(4) 0.1847(4) 0.071(2) Uani 0.815(9) 1 d D . P B 1
H92A H 0.194288 0.469606 0.152514 0.107 Uiso 0.815(9) 1 calc R U P B 1
H92B H 0.080888 0.424174 0.155704 0.107 Uiso 0.815(9) 1 calc R U P B 1
H92C H 0.199994 0.385188 0.169794 0.107 Uiso 0.815(9) 1 calc R U P B 1
C91A C 0.2294(12) 0.4397(8) 0.2368(8) 0.037(6) Uani 0.185(9) 1 d D . P B 2
H91C H 0.264650 0.397295 0.205877 0.044 Uiso 0.185(9) 1 calc R U P B 2
H91D H 0.252774 0.482122 0.197143 0.044 Uiso 0.185(9) 1 calc R U P B 2
C92A C 0.1006(14) 0.4322(19) 0.2262(17) 0.070(9) Uani 0.185(9) 1 d D . P B 2
H92D H 0.079649 0.382486 0.238409 0.105 Uiso 0.185(9) 1 calc R U P B 2
H92E H 0.074280 0.446499 0.155387 0.105 Uiso 0.185(9) 1 calc R U P B 2
H92F H 0.066148 0.462830 0.278025 0.105 Uiso 0.185(9) 1 calc R U P B 2
O1 O 0.47656(14) 0.65517(8) 0.42252(14) 0.0175(4) Uani 1 1 d . . . . .
O2 O 0.46882(15) 0.63428(9) 0.72568(14) 0.0221(4) Uani 1 1 d D . . . .
O3 O 0.31290(13) 0.48452(9) 0.57499(14) 0.0174(4) Uani 1 1 d . . . . .
O4 O 0.32693(13) 0.62164(8) 0.56903(14) 0.0162(4) Uani 1 1 d . . . . .
O5 O 0.44761(15) 0.75491(9) 0.58632(16) 0.0251(4) Uani 1 1 d . . . . .
O6 O 0.64776(14) 0.68012(8) 0.59734(14) 0.0190(4) Uani 1 1 d . . . . .
O7 O 0.29259(14) 0.54683(9) 0.77803(15) 0.0208(4) Uani 1 1 d . . . . .
O8 O 0.49791(14) 0.47472(9) 0.72679(14) 0.0182(4) Uani 1 1 d . . . . .
O9 O 0.26846(14) 0.44672(9) 0.34605(16) 0.0247(4) Uani 1 1 d D . . . .
H9 H 0.312246 0.413911 0.374554 0.037 Uiso 1 1 d R U . B .
O10 O 0.50342(13) 0.55958(8) 0.56628(13) 0.0132(3) Uani 1 1 d . . . . .

loop_
_atom_site_aniso_label
_atom_site_aniso_U_11
_atom_site_aniso_U_22
_atom_site_aniso_U_33
_atom_site_aniso_U_23
_atom_site_aniso_U_13
_atom_site_aniso_U_12
Dy1 0.01245(7) 0.01263(8) 0.01372(8) 0.00084(6) -0.00378(5) 0.00074(5)
Ti2 0.01372(19) 0.0144(2) 0.0127(2) 0.00002(17) 0.00026(16) -0.00040(15)
Ti1 0.01467(19) 0.0105(2) 0.0167(2) -0.00106(16) -0.00085(16) -0.00087(15)
Cl1 0.0258(3) 0.0236(3) 0.0332(4) 0.0067(3) -0.0141(3) 0.0046(2)
C11 0.0339(15) 0.0190(13) 0.0229(15) 0.0087(11) -0.0054(12) -0.0016(11)
C12 0.0481(19) 0.0337(17) 0.0358(19) 0.0150(15) -0.0022(15) -0.0183(14)
C21 0.038(6) 0.034(5) 0.019(5) -0.009(4) -0.013(4) -0.013(4)
C22 0.081(3) 0.053(2) 0.035(2) -0.0216(18) 0.0144(19) -0.030(2)
C21A 0.032(3) 0.028(2) 0.017(2) -0.0100(18) 0.0034(18) -0.003(2)
C22A 0.081(3) 0.053(2) 0.035(2) -0.0216(18) 0.0144(19) -0.030(2)
C31 0.0255(13) 0.0186(13) 0.0248(15) 0.0007(11) 0.0034(11) -0.0081(10)
C32 0.0278(16) 0.0412(19) 0.070(3) 0.0019(18) 0.0087(16) -0.0150(14)
C41 0.0165(12) 0.0223(13) 0.0334(16) 0.0004(12) 0.0005(11) 0.0087(10)
C42 0.0155(13) 0.0390(16) 0.0367(18) 0.0022(14) 0.0015(12) 0.0049(11)
C51 0.0424(19) 0.0252(16) 0.076(3) -0.0091(17) -0.0026(18) 0.0129(14)
C52 0.069(3) 0.0181(16) 0.098(4) -0.0087(19) -0.020(2) 0.0078(16)
C61 0.0263(14) 0.0235(14) 0.0346(17) -0.0094(13) -0.0005(12) -0.0107(11)
C62 0.0283(15) 0.0335(16) 0.045(2) 0.0007(15) 0.0017(13) -0.0142(12)
C71 0.0445(18) 0.056(2) 0.0301(19) -0.0004(16) 0.0130(15) 0.0212(16)
C72 0.066(2) 0.057(2) 0.0252(19) -0.0052(16) 0.0160(17) 0.0043(18)
C81 0.0373(16) 0.0424(18) 0.0148(15) 0.0083(13) -0.0047(12) 0.0112(13)
C82 0.061(2) 0.0438(19) 0.036(2) 0.0216(16) 0.0185(17) 0.0136(17)
C91 0.0190(19) 0.031(2) 0.045(3) 0.0056(17) -0.0107(17) -0.0077(14)
C92 0.074(5) 0.097(5) 0.040(4) -0.002(4) -0.029(3) -0.022(4)
C91A 0.048(12) 0.015(8) 0.046(12) -0.003(7) -0.004(10) 0.002(7)
C92A 0.08(2) 0.10(2) 0.028(15) 0.016(15) -0.031(13) -0.024(18)
O1 0.0212(8) 0.0139(8) 0.0171(9) 0.0048(7) -0.0011(7) -0.0020(7)
O2 0.0305(10) 0.0202(9) 0.0158(10) -0.0053(7) 0.0032(8) -0.0065(7)
O3 0.0176(8) 0.0165(8) 0.0179(9) 0.0000(7) 0.0004(7) -0.0057(7)
O4 0.0126(8) 0.0150(8) 0.0207(9) 0.0003(7) -0.0016(7) 0.0033(6)
O5 0.0274(9) 0.0121(8) 0.0358(12) -0.0040(8) 0.0017(8) 0.0024(7)
O6 0.0177(8) 0.0138(8) 0.0250(10) -0.0039(7) -0.0030(7) -0.0045(7)
O7 0.0199(9) 0.0244(9) 0.0184(10) -0.0002(7) 0.0045(7) 0.0007(7)
O8 0.0214(9) 0.0197(9) 0.0133(9) 0.0034(7) -0.0021(7) 0.0018(7)
O9 0.0203(9) 0.0198(9) 0.0323(11) -0.0001(8) -0.0162(8) -0.0002(7)
O10 0.0119(7) 0.0140(8) 0.0133(9) -0.0003(7) -0.0021(6) -0.0007(6)

loop_
_atom_type_symbol
_atom_type_description
_atom_type_scat_dispersion_real
_atom_type_scat_dispersion_imag
_atom_type_scat_source
C C 0.0181 0.0091 'International Tables Vol C Tables 4.2.6.8 and 6.1.1.4'
H H 0.0000 0.0000 'International Tables Vol C Tables 4.2.6.8 and 6.1.1.4'
O O 0.0492 0.0322 'International Tables Vol C Tables 4.2.6.8 and 6.1.1.4'
Cl Cl 0.3639 0.7018 'International Tables Vol C Tables 4.2.6.8 and 6.1.1.4'
Ti Ti 0.2191 1.8069 'International Tables Vol C Tables 4.2.6.8 and 6.1.1.4'
Dy Dy -9.8046 9.8477 'International Tables Vol C Tables 4.2.6.8 and 6.1.1.4'

loop_
_geom_angle_atom_site_label_1
_geom_angle_atom_site_label_2
_geom_angle_atom_site_label_3
_geom_angle
_geom_angle_site_symmetry_1
_geom_angle_site_symmetry_3
_geom_angle_publ_flag
O10 Dy1 O10 73.83(6) 3_666 . ?
O10 Dy1 O9 75.62(6) 3_666 . ?
O10 Dy1 O9 138.19(6) . . ?
O10 Dy1 O3 78.77(6) 3_666 . ?
O10 Dy1 O3 68.63(5) . . ?
O9 Dy1 O3 78.00(6) . . ?
O10 Dy1 O1 116.36(5) 3_666 . ?
O10 Dy1 O1 65.48(6) . . ?
O9 Dy1 O1 155.92(6) . . ?
O3 Dy1 O1 123.54(6) . . ?
O10 Dy1 O8 66.13(6) 3_666 3_666 ?
O10 Dy1 O8 105.53(6) . 3_666 ?
O9 Dy1 O8 87.08(6) . 3_666 ?
O3 Dy1 O8 144.34(5) . 3_666 ?
O1 Dy1 O8 79.98(6) . 3_666 ?
O10 Dy1 O4 126.71(5) 3_666 . ?
O10 Dy1 O4 59.01(5) . . ?
O9 Dy1 O4 125.13(6) . . ?
O3 Dy1 O4 62.71(5) . . ?
O1 Dy1 O4 66.28(6) . . ?
O8 Dy1 O4 146.17(5) 3_666 . ?
O10 Dy1 Cl1 146.55(4) 3_666 . ?
O10 Dy1 Cl1 139.04(4) . . ?
O9 Dy1 Cl1 77.65(4) . . ?
O3 Dy1 Cl1 114.73(4) . . ?
O1 Dy1 Cl1 82.78(4) . . ?
O8 Dy1 Cl1 92.91(4) 3_666 . ?
O4 Dy1 Cl1 85.39(4) . . ?
O10 Dy1 Ti2 87.00(4) 3_666 . ?
O10 Dy1 Ti2 37.55(4) . . ?
O9 Dy1 Ti2 113.65(5) . . ?
O3 Dy1 Ti2 35.66(4) . . ?
O1 Dy1 Ti2 88.66(4) . . ?
O8 Dy1 Ti2 141.35(4) 3_666 . ?
O4 Dy1 Ti2 40.40(4) . . ?
Cl1 Dy1 Ti2 122.354(18) . . ?
O10 Dy1 Ti1 107.82(4) 3_666 . ?
O10 Dy1 Ti1 36.59(4) . . ?
O9 Dy1 Ti1 165.05(5) . . ?
O3 Dy1 Ti1 88.30(4) . . ?
O1 Dy1 Ti1 35.66(4) . . ?
O8 Dy1 Ti1 107.70(4) 3_666 . ?
O4 Dy1 Ti1 41.01(4) . . ?
Cl1 Dy1 Ti1 103.206(16) . . ?
Ti2 Dy1 Ti1 53.027(11) . . ?
O10 Dy1 Ti2 34.69(4) 3_666 3_666 ?
O10 Dy1 Ti2 83.30(4) . 3_666 ?
O9 Dy1 Ti2 87.54(5) . 3_666 ?
O3 Dy1 Ti2 113.17(4) . 3_666 ?
O1 Dy1 Ti2 92.38(4) . 3_666 ?
O8 Dy1 Ti2 33.06(4) 3_666 3_666 ?
O4 Dy1 Ti2 141.49(4) . 3_666 ?
Cl1 Dy1 Ti2 125.045(19) . 3_666 ?
Ti2 Dy1 Ti2 112.145(9) . 3_666 ?
Ti1 Dy1 Ti2 103.532(11) . 3_666 ?
O10 Dy1 Dy1 36.96(4) 3_666 3_666 ?
O10 Dy1 Dy1 36.87(4) . 3_666 ?
O9 Dy1 Dy1 108.14(4) . 3_666 ?
O3 Dy1 Dy1 69.53(4) . 3_666 ?
O1 Dy1 Dy1 91.01(4) . 3_666 ?
O8 Dy1 Dy1 85.11(4) 3_666 3_666 ?
O4 Dy1 Dy1 92.93(4) . 3_666 ?
Cl1 Dy1 Dy1 173.729(15) . 3_666 ?
Ti2 Dy1 Dy1 58.068(8) . 3_666 ?
Ti1 Dy1 Dy1 71.855(8) . 3_666 ?
Ti2 Dy1 Dy1 54.076(8) 3_666 3_666 ?
O7 Ti2 O8 102.87(8) . . ?
O7 Ti2 O3 101.06(8) . . ?
O8 Ti2 O3 97.26(7) . . ?
O7 Ti2 O10 169.88(7) . . ?
O8 Ti2 O10 82.95(7) . . ?
O3 Ti2 O10 86.23(7) . . ?
O7 Ti2 O2 93.21(8) . . ?
O8 Ti2 O2 100.00(7) . . ?
O3 Ti2 O2 154.53(8) . . ?
O10 Ti2 O2 77.51(7) . . ?
O7 Ti2 O4 102.73(7) . . ?
O8 Ti2 O4 154.34(7) . . ?
O3 Ti2 O4 79.45(7) . . ?
O10 Ti2 O4 71.47(6) . . ?
O2 Ti2 O4 76.87(7) . . ?
O7 Ti2 Ti1 127.44(6) . . ?
O8 Ti2 Ti1 112.93(5) . . ?
O3 Ti2 Ti1 110.70(5) . . ?
O10 Ti2 Ti1 42.57(5) . . ?
O2 Ti2 Ti1 44.88(5) . . ?
O4 Ti2 Ti1 47.46(4) . . ?
O7 Ti2 Dy1 137.25(6) . . ?
O8 Ti2 Dy1 108.45(6) . . ?
O3 Ti2 Dy1 47.34(5) . . ?
O10 Ti2 Dy1 45.27(4) . . ?
O2 Ti2 Dy1 108.83(5) . . ?
O4 Ti2 Dy1 51.08(5) . . ?
Ti1 Ti2 Dy1 63.959(12) . . ?
O7 Ti2 Dy1 146.04(6) . 3_666 ?
O8 Ti2 Dy1 43.70(5) . 3_666 ?
O3 Ti2 Dy1 81.64(5) . 3_666 ?
O10 Ti2 Dy1 41.45(4) . 3_666 ?
O2 Ti2 Dy1 98.18(5) . 3_666 ?
O4 Ti2 Dy1 110.97(5) . 3_666 ?
Ti1 Ti2 Dy1 80.951(13) . 3_666 ?
Dy1 Ti2 Dy1 67.856(9) . 3_666 ?
O5 Ti1 O6 98.68(8) . . ?
O5 Ti1 O1 99.27(8) . . ?
O6 Ti1 O1 104.17(8) . . ?
O5 Ti1 O10 164.25(8) . . ?
O6 Ti1 O10 96.12(7) . . ?
O1 Ti1 O10 82.18(7) . . ?
O5 Ti1 O2 96.61(8) . . ?
O6 Ti1 O2 94.24(8) . . ?
O1 Ti1 O2 153.45(7) . . ?
O10 Ti1 O2 76.91(7) . . ?
O5 Ti1 O4 93.63(7) . . ?
O6 Ti1 O4 164.52(7) . . ?
O1 Ti1 O4 82.90(7) . . ?
O10 Ti1 O4 70.90(6) . . ?
O2 Ti1 O4 74.96(7) . . ?
O5 Ti1 Ti2 123.31(7) . . ?
O6 Ti1 Ti2 118.46(6) . . ?
O1 Ti1 Ti2 109.92(5) . . ?
O10 Ti1 Ti2 43.10(5) . . ?
O2 Ti1 Ti2 43.65(5) . . ?
O4 Ti1 Ti2 46.19(4) . . ?
O5 Ti1 Dy1 127.00(6) . . ?
O6 Ti1 Dy1 125.36(5) . . ?
O1 Ti1 Dy1 46.94(5) . . ?
O10 Ti1 Dy1 44.56(5) . . ?
O2 Ti1 Dy1 106.65(5) . . ?
O4 Ti1 Dy1 50.50(5) . . ?
Ti2 Ti1 Dy1 63.014(12) . . ?
O1 C11 C12 111.7(2) . . ?
O1 C11 H11A 109.3 . . ?
C12 C11 H11A 109.3 . . ?
O1 C11 H11B 109.3 . . ?
C12 C11 H11B 109.3 . . ?
H11A C11 H11B 108.0 . . ?
C11 C12 H12A 109.5 . . ?
C11 C12 H12B 109.5 . . ?
H12A C12 H12B 109.5 . . ?
C11 C12 H12C 109.5 . . ?
H12A C12 H12C 109.5 . . ?
H12B C12 H12C 109.5 . . ?
O2 C21 C22 118.7(6) . . ?
O2 C21 H21A 107.6 . . ?
C22 C21 H21A 107.6 . . ?
O2 C21 H21B 107.6 . . ?
C22 C21 H21B 107.6 . . ?
H21A C21 H21B 107.1 . . ?
C21 C22 H22A 109.5 . . ?
C21 C22 H22B 109.5 . . ?
H22A C22 H22B 109.5 . . ?
C21 C22 H22C 109.5 . . ?
H22A C22 H22C 109.5 . . ?
H22B C22 H22C 109.5 . . ?
O2 C21A C22A 116.6(3) . . ?
O2 C21A H21C 108.1 . . ?
C22A C21A H21C 108.1 . . ?
O2 C21A H21D 108.1 . . ?
C22A C21A H21D 108.1 . . ?
H21C C21A H21D 107.3 . . ?
C21A C22A H22D 109.5 . . ?
C21A C22A H22E 109.5 . . ?
H22D C22A H22E 109.5 . . ?
C21A C22A H22F 109.5 . . ?
H22D C22A H22F 109.5 . . ?
H22E C22A H22F 109.5 . . ?
O3 C31 C32 111.7(2) . . ?
O3 C31 H31A 109.3 . . ?
C32 C31 H31A 109.3 . . ?
O3 C31 H31B 109.3 . . ?
C32 C31 H31B 109.3 . . ?
H31A C31 H31B 107.9 . . ?
C31 C32 H32A 109.5 . . ?
C31 C32 H32B 109.5 . . ?
H32A C32 H32B 109.5 . . ?
C31 C32 H32C 109.5 . . ?
H32A C32 H32C 109.5 . . ?
H32B C32 H32C 109.5 . . ?
O4 C41 C42 112.3(2) . . ?
O4 C41 H41A 109.1 . . ?
C42 C41 H41A 109.1 . . ?
O4 C41 H41B 109.1 . . ?
C42 C41 H41B 109.1 . . ?
H41A C41 H41B 107.9 . . ?
C41 C42 H42A 109.5 . . ?
C41 C42 H42B 109.5 . . ?
H42A C42 H42B 109.5 . . ?
C41 C42 H42C 109.5 . . ?
H42A C42 H42C 109.5 . . ?
H42B C42 H42C 109.5 . . ?
O5 C51 C52 112.0(3) . . ?
O5 C51 H51A 109.2 . . ?
C52 C51 H51A 109.2 . . ?
O5 C51 H51B 109.2 . . ?
C52 C51 H51B 109.2 . . ?
H51A C51 H51B 107.9 . . ?
C51 C52 H52A 109.5 . . ?
C51 C52 H52B 109.5 . . ?
H52A C52 H52B 109.5 . . ?
C51 C52 H52C 109.5 . . ?
H52A C52 H52C 109.5 . . ?
H52B C52 H52C 109.5 . . ?
O6 C61 C62 111.7(2) . . ?
O6 C61 H61A 109.3 . . ?
C62 C61 H61A 109.3 . . ?
O6 C61 H61B 109.3 . . ?
C62 C61 H61B 109.3 . . ?
H61A C61 H61B 107.9 . . ?
C61 C62 H62A 109.5 . . ?
C61 C62 H62B 109.5 . . ?
H62A C62 H62B 109.5 . . ?
C61 C62 H62C 109.5 . . ?
H62A C62 H62C 109.5 . . ?
H62B C62 H62C 109.5 . . ?
O7 C71 C72 112.5(3) . . ?
O7 C71 H71A 109.1 . . ?
C72 C71 H71A 109.1 . . ?
O7 C71 H71B 109.1 . . ?
C72 C71 H71B 109.1 . . ?
H71A C71 H71B 107.8 . . ?
C71 C72 H72A 109.5 . . ?
C71 C72 H72B 109.5 . . ?
H72A C72 H72B 109.5 . . ?
C71 C72 H72C 109.5 . . ?
H72A C72 H72C 109.5 . . ?
H72B C72 H72C 109.5 . . ?
O8 C81 C82 112.3(3) . . ?
O8 C81 H81A 109.1 . . ?
C82 C81 H81A 109.1 . . ?
O8 C81 H81B 109.1 . . ?
C82 C81 H81B 109.1 . . ?
H81A C81 H81B 107.9 . . ?
C81 C82 H82A 109.5 . . ?
C81 C82 H82B 109.5 . . ?
H82A C82 H82B 109.5 . . ?
C81 C82 H82C 109.5 . . ?
H82A C82 H82C 109.5 . . ?
H82B C82 H82C 109.5 . . ?
O9 C91 C92 110.9(4) . . ?
O9 C91 H91A 109.5 . . ?
C92 C91 H91A 109.5 . . ?
O9 C91 H91B 109.5 . . ?
C92 C91 H91B 109.5 . . ?
H91A C91 H91B 108.1 . . ?
C91 C92 H92A 109.5 . . ?
C91 C92 H92B 109.5 . . ?
H92A C92 H92B 109.5 . . ?
C91 C92 H92C 109.5 . . ?
H92A C92 H92C 109.5 . . ?
H92B C92 H92C 109.5 . . ?
O9 C91A C92A 111.6(9) . . ?
O9 C91A H91C 109.3 . . ?
C92A C91A H91C 109.3 . . ?
O9 C91A H91D 109.3 . . ?
C92A C91A H91D 109.3 . . ?
H91C C91A H91D 108.0 . . ?
C91A C92A H92D 109.5 . . ?
C91A C92A H92E 109.5 . . ?
H92D C92A H92E 109.5 . . ?
C91A C92A H92F 109.5 . . ?
H92D C92A H92F 109.5 . . ?
H92E C92A H92F 109.5 . . ?
C11 O1 Ti1 124.87(16) . . ?
C11 O1 Dy1 126.52(14) . . ?
Ti1 O1 Dy1 97.40(7) . . ?
C21 O2 Ti2 128.9(3) . . ?
C21A O2 Ti2 128.7(2) . . ?
C21 O2 Ti1 133.0(4) . . ?
C21A O2 Ti1 129.6(2) . . ?
Ti2 O2 Ti1 91.48(7) . . ?
C31 O3 Ti2 123.15(16) . . ?
C31 O3 Dy1 138.21(15) . . ?
Ti2 O3 Dy1 96.99(6) . . ?
C41 O4 Ti2 127.69(16) . . ?
C41 O4 Ti1 121.02(14) . . ?
Ti2 O4 Ti1 86.35(6) . . ?
C41 O4 Dy1 131.17(15) . . ?
Ti2 O4 Dy1 88.52(6) . . ?
Ti1 O4 Dy1 88.49(6) . . ?
C51 O5 Ti1 165.6(2) . . ?
C61 O6 Ti1 133.33(16) . . ?
C71 O7 Ti2 159.0(2) . . ?
C81 O8 Ti2 127.35(17) . . ?
C81 O8 Dy1 127.17(16) . 3_666 ?
Ti2 O8 Dy1 103.24(7) . 3_666 ?
C91 O9 Dy1 136.59(18) . . ?
C91A O9 Dy1 126.6(6) . . ?
C91 O9 H9 128.7 . . ?
C91A O9 H9 119.5 . . ?
Dy1 O9 H9 92.2 . . ?
Ti1 O10 Ti2 94.33(7) . . ?
Ti1 O10 Dy1 146.64(8) . 3_666 ?
Ti2 O10 Dy1 103.86(7) . 3_666 ?
Ti1 O10 Dy1 98.85(6) . . ?
Ti2 O10 Dy1 97.18(6) . . ?
Dy1 O10 Dy1 106.17(6) 3_666 . ?

loop_
_geom_bond_atom_site_label_1
_geom_bond_atom_site_label_2
_geom_bond_distance
_geom_bond_site_symmetry_2
_geom_bond_publ_flag
Dy1 O10 2.3302(15) 3_666 ?
Dy1 O10 2.3348(15) . ?
Dy1 O9 2.3939(16) . ?
Dy1 O3 2.4162(17) . ?
Dy1 O1 2.4226(16) . ?
Dy1 O8 2.4256(18) 3_666 ?
Dy1 O4 2.5378(17) . ?
Dy1 Cl1 2.6423(6) . ?
Dy1 Ti2 3.2609(5) . ?
Dy1 Ti1 3.2879(4) . ?
Dy1 Ti2 3.4175(4) 3_666 ?
Dy1 Dy1 3.7299(3) 3_666 ?
Ti2 O7 1.7884(18) . ?
Ti2 O8 1.9150(17) . ?
Ti2 O3 1.9155(17) . ?
Ti2 O10 2.0033(17) . ?
Ti2 O2 2.0185(17) . ?
Ti2 O4 2.1141(17) . ?
Ti2 Ti1 2.9236(6) . ?
Ti1 O5 1.7880(17) . ?
Ti1 O6 1.8582(16) . ?
Ti1 O1 1.9328(18) . ?
Ti1 O10 1.9833(16) . ?
Ti1 O2 2.0635(18) . ?
Ti1 O4 2.1583(16) . ?
C11 O1 1.427(3) . ?
C11 C12 1.510(4) . ?
C11 H11A 0.9900 . ?
C11 H11B 0.9900 . ?
C12 H12A 0.9800 . ?
C12 H12B 0.9800 . ?
C12 H12C 0.9800 . ?
C21 O2 1.360(6) . ?
C21 C22 1.490(7) . ?
C21 H21A 0.9900 . ?
C21 H21B 0.9900 . ?
C22 H22A 0.9800 . ?
C22 H22B 0.9800 . ?
C22 H22C 0.9800 . ?
C21A O2 1.418(4) . ?
C21A C22A 1.464(5) . ?
C21A H21C 0.9900 . ?
C21A H21D 0.9900 . ?
C22A H22D 0.9800 . ?
C22A H22E 0.9800 . ?
C22A H22F 0.9800 . ?
C31 O3 1.432(3) . ?
C31 C32 1.504(4) . ?
C31 H31A 0.9900 . ?
C31 H31B 0.9900 . ?
C32 H32A 0.9800 . ?
C32 H32B 0.9800 . ?
C32 H32C 0.9800 . ?
C41 O4 1.434(3) . ?
C41 C42 1.503(4) . ?
C41 H41A 0.9900 . ?
C41 H41B 0.9900 . ?
C42 H42A 0.9800 . ?
C42 H42B 0.9800 . ?
C42 H42C 0.9800 . ?
C51 O5 1.414(3) . ?
C51 C52 1.481(5) . ?
C51 H51A 0.9900 . ?
C51 H51B 0.9900 . ?
C52 H52A 0.9800 . ?
C52 H52B 0.9800 . ?
C52 H52C 0.9800 . ?
C61 O6 1.429(3) . ?
C61 C62 1.499(4) . ?
C61 H61A 0.9900 . ?
C61 H61B 0.9900 . ?
C62 H62A 0.9800 . ?
C62 H62B 0.9800 . ?
C62 H62C 0.9800 . ?
C71 O7 1.400(4) . ?
C71 C72 1.492(5) . ?
C71 H71A 0.9900 . ?
C71 H71B 0.9900 . ?
C72 H72A 0.9800 . ?
C72 H72B 0.9800 . ?
C72 H72C 0.9800 . ?
C81 O8 1.433(3) . ?
C81 C82 1.505(5) . ?
C81 H81A 0.9900 . ?
C81 H81B 0.9900 . ?
C82 H82A 0.9800 . ?
C82 H82B 0.9800 . ?
C82 H82C 0.9800 . ?
C91 O9 1.434(3) . ?
C91 C92 1.499(6) . ?
C91 H91A 0.9900 . ?
C91 H91B 0.9900 . ?
C92 H92A 0.9800 . ?
C92 H92B 0.9800 . ?
C92 H92C 0.9800 . ?
C91A O9 1.455(9) . ?
C91A C92A 1.541(10) . ?
C91A H91C 0.9900 . ?
C91A H91D 0.9900 . ?
C92A H92D 0.9800 . ?
C92A H92E 0.9800 . ?
C92A H92F 0.9800 . ?
O9 H9 0.8756 . ?

loop_
_geom_torsion_atom_site_label_1
_geom_torsion_atom_site_label_2
_geom_torsion_atom_site_label_3
_geom_torsion_atom_site_label_4
_geom_torsion
_geom_torsion_site_symmetry_1
_geom_torsion_site_symmetry_2
_geom_torsion_site_symmetry_3
_geom_torsion_site_symmetry_4
_geom_torsion_publ_flag
C12 C11 O1 Ti1 72.0(3) . . . . ?
C12 C11 O1 Dy1 -152.6(2) . . . . ?
C22 C21 O2 Ti2 -157.9(4) . . . . ?
C22 C21 O2 Ti1 59.2(10) . . . . ?
C22A C21A O2 Ti2 158.3(3) . . . . ?
C22A C21A O2 Ti1 -66.9(5) . . . . ?
C32 C31 O3 Ti2 103.7(3) . . . . ?
C32 C31 O3 Dy1 -94.7(3) . . . . ?
C42 C41 O4 Ti2 -68.7(3) . . . . ?
C42 C41 O4 Ti1 179.54(18) . . . . ?
C42 C41 O4 Dy1 60.5(3) . . . . ?
C52 C51 O5 Ti1 165.2(7) . . . . ?
O6 Ti1 O5 C51 -150.7(9) . . . . ?
O1 Ti1 O5 C51 103.3(9) . . . . ?
O10 Ti1 O5 C51 9.2(11) . . . . ?
O2 Ti1 O5 C51 -55.4(9) . . . . ?
O4 Ti1 O5 C51 19.9(9) . . . . ?
Ti2 Ti1 O5 C51 -18.1(9) . . . . ?
Dy1 Ti1 O5 C51 61.3(9) . . . . ?
C62 C61 O6 Ti1 -132.3(2) . . . . ?
O5 Ti1 O6 C61 5.3(3) . . . . ?
O1 Ti1 O6 C61 107.3(2) . . . . ?
O10 Ti1 O6 C61 -169.3(2) . . . . ?
O2 Ti1 O6 C61 -92.0(2) . . . . ?
O4 Ti1 O6 C61 -137.0(3) . . . . ?
Ti2 Ti1 O6 C61 -130.3(2) . . . . ?
Dy1 Ti1 O6 C61 154.1(2) . . . . ?
C72 C71 O7 Ti2 -125.8(5) . . . . ?
O8 Ti2 O7 C71 139.2(5) . . . . ?
O3 Ti2 O7 C71 -120.7(5) . . . . ?
O10 Ti2 O7 C71 14.9(8) . . . . ?
O2 Ti2 O7 C71 38.1(6) . . . . ?
O4 Ti2 O7 C71 -39.1(6) . . . . ?
Ti1 Ti2 O7 C71 6.5(6) . . . . ?
Dy1 Ti2 O7 C71 -84.3(6) . . . . ?
Dy1 Ti2 O7 C71 147.9(5) 3_666 . . . ?
C82 C81 O8 Ti2 80.2(3) . . . . ?
C82 C81 O8 Dy1 -119.7(2) . . . 3_666 ?
C92 C91 O9 Dy1 108.2(4) . . . . ?
C92A C91A O9 Dy1 -124.8(16) . . . . ?
